data_4023966
loop_
_publ_author_name
'Antony J. Davies'
'Jeremy P. Scott'
'Brian C. Bishop'
'Karel M. J. Brands'
'Sarah E. Brewer'
'Jimmy O. DaSilva'
'Peter G. Dormer'
'Ulf-H. Dolling'
'Andrew D. Gibb'
'Deborah C. Hammond'
'David R. Lieberman'
'Michael Palucki'
'Joseph F. Payack'

_publ_section_title
;
 A Novel Crystallization-Induced Diastereomeric Transformation
 Based on a Reversible Carbon-Sulfur Bond Formation. Application to
 the Synthesis of a \g-Secretase Inhibitor
;
_journal_name_full 'Journal of Organic Chemistry'
_journal_page_first 4864
_journal_page_last 4871
_journal_paper_doi 10.1021/jo0705925
_journal_volume 72
_journal_year 2007
_chemical_formula_moiety 'C21 H21 Cl F2 O2 S'
_chemical_formula_sum 'C21 H21 Cl F2 O2 S'
_chemical_formula_weight 410.89
_chemical_name_systematic
; 
 ? 
;
_space_group_IT_number 15
_symmetry_cell_setting monoclinic
_symmetry_space_group_name_Hall '-C 2yc'
_symmetry_space_group_name_H-M 'C 1 2/c 1'
_atom_sites_solution_hydrogens geom
_atom_sites_solution_primary direct
_atom_sites_solution_secondary difmap
_audit_creation_method SHELXL-97
_cell_angle_alpha 90.00
_cell_angle_beta 96.238(12)
_cell_angle_gamma 90.00
_cell_formula_units_Z 8
_cell_length_a 27.617(12)
_cell_length_b 9.770(4)
_cell_length_c 14.938(6)
_cell_measurement_reflns_used 3650
_cell_measurement_temperature 298(2)
_cell_measurement_theta_max 21.11
_cell_measurement_theta_min 2.21
_cell_volume 4007(3)
_computing_cell_refinement 'Bruker SMART'
_computing_data_collection 'Bruker SMART'
_computing_data_reduction 'Bruker SAINT'
_computing_molecular_graphics 'Bruker SHELXTL'
_computing_publication_material 'Bruker SHELXTL'
_computing_structure_refinement 'SHELXL-97 (Sheldrick, 1997)'
_computing_structure_solution 'SHELXS-97 (Sheldrick, 1990)'
_diffrn_ambient_temperature 298(2)
_diffrn_measured_fraction_theta_full 0.985
_diffrn_measured_fraction_theta_max 0.985
_diffrn_measurement_device_type 'CCD area detector'
_diffrn_measurement_method 'phi and omega scans'
_diffrn_radiation_monochromator graphite
_diffrn_radiation_source 'fine-focus sealed tube'
_diffrn_radiation_type MoK\a
_diffrn_radiation_wavelength 0.71073
_diffrn_reflns_av_R_equivalents 0.0525
_diffrn_reflns_av_sigmaI/netI 0.0400
_diffrn_reflns_limit_h_max 34
_diffrn_reflns_limit_h_min -33
_diffrn_reflns_limit_k_max 12
_diffrn_reflns_limit_k_min -12
_diffrn_reflns_limit_l_max 18
_diffrn_reflns_limit_l_min -18
_diffrn_reflns_number 20554
_diffrn_reflns_theta_full 26.42
_diffrn_reflns_theta_max 26.42
_diffrn_reflns_theta_min 1.48
_exptl_absorpt_coefficient_mu 0.326
_exptl_absorpt_correction_type none
_exptl_crystal_colour colorless
_exptl_crystal_density_diffrn 1.362
_exptl_crystal_density_meas 0
_exptl_crystal_density_method 'not measured'
_exptl_crystal_description rod
_exptl_crystal_F_000 1712
_exptl_crystal_size_max 0.50
_exptl_crystal_size_mid 0.42
_exptl_crystal_size_min 0.22
_refine_diff_density_max 0.499
_refine_diff_density_min -0.438
_refine_diff_density_rms 0.048
_refine_ls_extinction_method none
_refine_ls_goodness_of_fit_ref 1.049
_refine_ls_hydrogen_treatment mixed
_refine_ls_matrix_type full
_refine_ls_number_parameters 245
_refine_ls_number_reflns 4069
_refine_ls_number_restraints 0
_refine_ls_restrained_S_all 1.049
_refine_ls_R_factor_all 0.0809
_refine_ls_R_factor_gt 0.0530
_refine_ls_shift/su_max 0.000
_refine_ls_shift/su_mean 0.000
_refine_ls_structure_factor_coef Fsqd
_refine_ls_weighting_details 'calc w=1/[\s^2^(Fo^2^)+(0.0607P)^2^+2.9173P] where P=(Fo^2^+2Fc^2^)/3'
_refine_ls_weighting_scheme calc
_refine_ls_wR_factor_gt 0.1316
_refine_ls_wR_factor_ref 0.1475
_reflns_number_gt 2747
_reflns_number_total 4069
_reflns_threshold_expression >2sigma(I)
_cod_data_source_file jo0705925si20070322_073922.cif
_cod_data_source_block jrc2311n
_cod_depositor_comments
;
The following automatic conversions were performed:
'_symmetry_cell_setting' value 'Monoclinic' changed to 'monoclinic'
according to '/home/saulius/struct/CIF-dictionaries/cif_core.dic'
dictionary named 'cif_core.dic' version 2.4.1 from 2010-06-29.

Automatic conversion script
Id: cif_fix_enum 1527 2010-12-29 10:47:43Z saulius 
;
_cod_original_sg_symbol_H-M 'C 2/c'
_cod_database_code 4023966

loop_
_symmetry_equiv_pos_as_xyz
'x, y, z'
'-x, y, -z+1/2'
'x+1/2, y+1/2, z'
'-x+1/2, y+1/2, -z+1/2'
'-x, -y, -z'
'x, -y, z-1/2'
'-x+1/2, -y+1/2, -z'
'x+1/2, -y+1/2, z-1/2'

loop_
_atom_site_label
_atom_site_type_symbol
_atom_site_fract_x
_atom_site_fract_y
_atom_site_fract_z
_atom_site_U_iso_or_equiv
_atom_site_adp_type
_atom_site_occupancy
_atom_site_symmetry_multiplicity
_atom_site_calc_flag
_atom_site_refinement_flags
_atom_site_disorder_assembly
_atom_site_disorder_group
C1 C 0.03179(11) -0.3270(3) 0.4935(2) 0.0691(8) Uani 1 1 d . . .
C2 C 0.05586(12) -0.1902(3) 0.4909(2) 0.0743(8) Uani 1 1 d . . .
H2A H 0.0746 -0.1739 0.5488 0.089 Uiso 1 1 calc R . .
H2B H 0.0308 -0.1203 0.4825 0.089 Uiso 1 1 calc R . .
C3 C 0.08890(11) -0.1753(3) 0.4186(2) 0.0699(8) Uani 1 1 d . . .
H3A H 0.0695 -0.1787 0.3605 0.084 Uiso 1 1 calc R . .
H3B H 0.1112 -0.2522 0.4218 0.084 Uiso 1 1 calc R . .
C4 C 0.11837(9) -0.0425(3) 0.42493(19) 0.0598(7) Uani 1 1 d . . .
H4 H 0.1330 -0.0320 0.4873 0.072 Uiso 1 1 calc R . .
C5 C 0.15940(10) -0.0484(2) 0.3649(2) 0.0636(7) Uani 1 1 d . . .
H5A H 0.1799 -0.1270 0.3816 0.076 Uiso 1 1 calc R . .
H5B H 0.1457 -0.0602 0.3029 0.076 Uiso 1 1 calc R . .
C6 C 0.08777(9) 0.0841(3) 0.39991(19) 0.0609(7) Uani 1 1 d . . .
H6A H 0.0620 0.0904 0.4389 0.073 Uiso 1 1 calc R . .
H6B H 0.0727 0.0752 0.3384 0.073 Uiso 1 1 calc R . .
C7 C 0.19031(9) 0.0802(2) 0.37258(19) 0.0563(6) Uani 1 1 d . . .
H7A H 0.2148 0.0733 0.3310 0.068 Uiso 1 1 calc R . .
H7B H 0.2071 0.0853 0.4330 0.068 Uiso 1 1 calc R . .
C8 C 0.11806(9) 0.2147(2) 0.40850(19) 0.0562(6) Uani 1 1 d . . .
H8A H 0.1300 0.2282 0.4714 0.067 Uiso 1 1 calc R . .
H8B H 0.0972 0.2917 0.3897 0.067 Uiso 1 1 calc R . .
C9 C 0.16135(8) 0.2137(2) 0.35291(16) 0.0482(6) Uani 1 1 d . . .
C10 C 0.19412(9) 0.3374(2) 0.37157(16) 0.0479(6) Uani 1 1 d . . .
C11 C 0.18166(10) 0.4443(2) 0.42565(17) 0.0566(6) Uani 1 1 d . . .
H11 H 0.1525 0.4413 0.4514 0.068 Uiso 1 1 calc R . .
C12 C 0.21227(11) 0.5545(3) 0.44133(18) 0.0651(7) Uani 1 1 d . . .
C13 C 0.25526(11) 0.5673(3) 0.40633(19) 0.0692(8) Uani 1 1 d . . .
H13 H 0.2750 0.6437 0.4182 0.083 Uiso 1 1 calc R . .
C14 C 0.26841(10) 0.4631(3) 0.35279(19) 0.0670(8) Uani 1 1 d . . .
H14 H 0.2977 0.4675 0.3277 0.080 Uiso 1 1 calc R . .
C15 C 0.23841(10) 0.3525(3) 0.33622(18) 0.0574(6) Uani 1 1 d . . .
C16 C 0.12156(9) 0.3841(3) 0.20903(16) 0.0531(6) Uani 1 1 d . . .
C17 C 0.15326(10) 0.4766(3) 0.17854(19) 0.0679(7) Uani 1 1 d . . .
H17 H 0.1846 0.4482 0.1701 0.081 Uiso 1 1 calc R . .
C18 C 0.14003(12) 0.6097(3) 0.1601(2) 0.0794(9) Uani 1 1 d . . .
H18 H 0.1622 0.6709 0.1398 0.095 Uiso 1 1 calc R . .
C19 C 0.09455(14) 0.6511(3) 0.17172(19) 0.0765(9) Uani 1 1 d . . .
C20 C 0.06216(13) 0.5621(4) 0.2003(2) 0.0988(12) Uani 1 1 d . . .
H20 H 0.0308 0.5914 0.2078 0.119 Uiso 1 1 calc R . .
C21 C 0.07541(11) 0.4276(4) 0.2185(2) 0.0838(10) Uani 1 1 d . . .
H21 H 0.0528 0.3665 0.2374 0.101 Uiso 1 1 calc R . .
Cl1 Cl 0.07731(5) 0.81957(10) 0.14898(7) 0.1246(5) Uani 1 1 d . . .
F1 F 0.25314(6) 0.25664(17) 0.27950(12) 0.0787(5) Uani 1 1 d . . .
F2 F 0.19772(8) 0.65523(17) 0.49592(13) 0.0952(6) Uani 1 1 d . . .
O1 O 0.04525(9) -0.4267(2) 0.45367(17) 0.0929(7) Uani 1 1 d . . .
O2 O -0.00409(8) -0.3296(2) 0.54238(17) 0.0869(7) Uani 1 1 d . . .
H2 H -0.0151 -0.4075 0.5432 0.130 Uiso 1 1 calc R . .
S1 S 0.13949(3) 0.21213(7) 0.22993(5) 0.0620(2) Uani 1 1 d . . .

loop_
_atom_site_aniso_label
_atom_site_aniso_U_11
_atom_site_aniso_U_22
_atom_site_aniso_U_33
_atom_site_aniso_U_23
_atom_site_aniso_U_13
_atom_site_aniso_U_12
C1 0.0744(19) 0.0564(18) 0.080(2) 0.0081(15) 0.0225(16) -0.0153(15)
C2 0.087(2) 0.0575(17) 0.081(2) 0.0021(15) 0.0192(17) -0.0256(15)
C3 0.0781(19) 0.0487(16) 0.086(2) -0.0013(14) 0.0223(16) -0.0199(14)
C4 0.0664(16) 0.0453(14) 0.0691(17) 0.0004(12) 0.0143(13) -0.0148(12)
C5 0.0685(17) 0.0390(13) 0.0854(19) 0.0043(13) 0.0188(14) -0.0038(12)
C6 0.0572(15) 0.0523(15) 0.0763(18) -0.0075(13) 0.0210(13) -0.0149(12)
C7 0.0554(15) 0.0452(14) 0.0694(16) 0.0069(12) 0.0116(12) -0.0047(11)
C8 0.0606(15) 0.0432(13) 0.0671(16) -0.0057(12) 0.0172(13) -0.0082(12)
C9 0.0530(14) 0.0391(12) 0.0525(14) -0.0011(10) 0.0057(11) -0.0057(10)
C10 0.0536(14) 0.0408(12) 0.0488(13) 0.0051(10) 0.0035(11) -0.0076(10)
C11 0.0689(16) 0.0430(13) 0.0578(15) 0.0016(11) 0.0072(13) -0.0110(12)
C12 0.090(2) 0.0425(14) 0.0610(16) -0.0030(12) 0.0009(15) -0.0129(14)
C13 0.0767(19) 0.0565(17) 0.0714(18) 0.0101(14) -0.0060(15) -0.0291(15)
C14 0.0648(17) 0.0662(18) 0.0701(18) 0.0123(15) 0.0073(14) -0.0219(14)
C15 0.0629(16) 0.0501(14) 0.0592(15) 0.0058(12) 0.0065(13) -0.0095(12)
C16 0.0563(15) 0.0560(15) 0.0467(13) -0.0016(11) 0.0045(11) 0.0012(12)
C17 0.0576(16) 0.077(2) 0.0688(17) 0.0180(15) 0.0073(13) -0.0012(14)
C18 0.082(2) 0.074(2) 0.078(2) 0.0256(17) -0.0085(17) -0.0140(17)
C19 0.109(3) 0.0683(19) 0.0504(16) 0.0013(14) 0.0016(17) 0.0165(19)
C20 0.089(2) 0.115(3) 0.098(3) 0.029(2) 0.039(2) 0.048(2)
C21 0.0625(18) 0.091(2) 0.101(2) 0.0305(19) 0.0236(17) 0.0090(17)
Cl1 0.2130(13) 0.0741(6) 0.0812(6) 0.0043(5) -0.0094(7) 0.0469(7)
F1 0.0753(11) 0.0682(10) 0.0986(13) -0.0106(9) 0.0367(10) -0.0131(8)
F2 0.1296(16) 0.0549(10) 0.1031(14) -0.0256(9) 0.0211(12) -0.0251(10)
O1 0.1051(17) 0.0625(14) 0.1214(19) -0.0111(13) 0.0587(15) -0.0298(12)
O2 0.0909(15) 0.0534(12) 0.1241(19) 0.0036(12) 0.0473(14) -0.0137(11)
S1 0.0767(5) 0.0506(4) 0.0574(4) -0.0081(3) 0.0013(3) -0.0003(3)

loop_
_atom_type_symbol
_atom_type_description
_atom_type_scat_dispersion_real
_atom_type_scat_dispersion_imag
_atom_type_scat_source
C C 0.0033 0.0016 'International Tables Vol C Tables 4.2.6.8 and 6.1.1.4'
H H 0.0000 0.0000 'International Tables Vol C Tables 4.2.6.8 and 6.1.1.4'
O O 0.0106 0.0060 'International Tables Vol C Tables 4.2.6.8 and 6.1.1.4'
F F 0.0171 0.0103 'International Tables Vol C Tables 4.2.6.8 and 6.1.1.4'
S S 0.1246 0.1234 'International Tables Vol C Tables 4.2.6.8 and 6.1.1.4'
Cl Cl 0.1484 0.1585 'International Tables Vol C Tables 4.2.6.8 and 6.1.1.4'

loop_
_geom_angle_atom_site_label_1
_geom_angle_atom_site_label_2
_geom_angle_atom_site_label_3
_geom_angle
_geom_angle_site_symmetry_1
_geom_angle_site_symmetry_3
_geom_angle_publ_flag
O1 C1 O2 123.5(3) . . ?
O1 C1 C2 122.8(3) . . ?
O2 C1 C2 113.7(3) . . ?
C1 C2 C3 114.4(3) . . ?
C1 C2 H2A 108.7 . . ?
C3 C2 H2A 108.7 . . ?
C1 C2 H2B 108.7 . . ?
C3 C2 H2B 108.7 . . ?
H2A C2 H2B 107.6 . . ?
C2 C3 C4 113.6(2) . . ?
C2 C3 H3A 108.8 . . ?
C4 C3 H3A 108.8 . . ?
C2 C3 H3B 108.8 . . ?
C4 C3 H3B 108.8 . . ?
H3A C3 H3B 107.7 . . ?
C5 C4 C6 108.4(2) . . ?
C5 C4 C3 110.9(2) . . ?
C6 C4 C3 113.4(2) . . ?
C5 C4 H4 108.0 . . ?
C6 C4 H4 108.0 . . ?
C3 C4 H4 108.0 . . ?
C7 C5 C4 112.0(2) . . ?
C7 C5 H5A 109.2 . . ?
C4 C5 H5A 109.2 . . ?
C7 C5 H5B 109.2 . . ?
C4 C5 H5B 109.2 . . ?
H5A C5 H5B 107.9 . . ?
C4 C6 C8 112.0(2) . . ?
C4 C6 H6A 109.2 . . ?
C8 C6 H6A 109.2 . . ?
C4 C6 H6B 109.2 . . ?
C8 C6 H6B 109.2 . . ?
H6A C6 H6B 107.9 . . ?
C5 C7 C9 114.2(2) . . ?
C5 C7 H7A 108.7 . . ?
C9 C7 H7A 108.7 . . ?
C5 C7 H7B 108.7 . . ?
C9 C7 H7B 108.7 . . ?
H7A C7 H7B 107.6 . . ?
C6 C8 C9 113.8(2) . . ?
C6 C8 H8A 108.8 . . ?
C9 C8 H8A 108.8 . . ?
C6 C8 H8B 108.8 . . ?
C9 C8 H8B 108.8 . . ?
H8A C8 H8B 107.7 . . ?
C10 C9 C8 112.4(2) . . ?
C10 C9 C7 110.6(2) . . ?
C8 C9 C7 108.8(2) . . ?
C10 C9 S1 108.01(16) . . ?
C8 C9 S1 110.23(17) . . ?
C7 C9 S1 106.61(16) . . ?
C11 C10 C15 115.2(2) . . ?
C11 C10 C9 121.7(2) . . ?
C15 C10 C9 123.1(2) . . ?
C12 C11 C10 120.2(3) . . ?
C12 C11 H11 119.9 . . ?
C10 C11 H11 119.9 . . ?
C13 C12 F2 119.4(2) . . ?
C13 C12 C11 123.8(3) . . ?
F2 C12 C11 116.8(3) . . ?
C12 C13 C14 117.2(2) . . ?
C12 C13 H13 121.4 . . ?
C14 C13 H13 121.4 . . ?
C15 C14 C13 120.0(3) . . ?
C15 C14 H14 120.0 . . ?
C13 C14 H14 120.0 . . ?
F1 C15 C14 116.3(2) . . ?
F1 C15 C10 120.0(2) . . ?
C14 C15 C10 123.7(3) . . ?
C21 C16 C17 117.8(3) . . ?
C21 C16 S1 121.6(2) . . ?
C17 C16 S1 120.5(2) . . ?
C16 C17 C18 121.7(3) . . ?
C16 C17 H17 119.1 . . ?
C18 C17 H17 119.1 . . ?
C19 C18 C17 119.4(3) . . ?
C19 C18 H18 120.3 . . ?
C17 C18 H18 120.3 . . ?
C18 C19 C20 120.4(3) . . ?
C18 C19 Cl1 119.9(3) . . ?
C20 C19 Cl1 119.7(3) . . ?
C19 C20 C21 120.3(3) . . ?
C19 C20 H20 119.9 . . ?
C21 C20 H20 119.9 . . ?
C16 C21 C20 120.3(3) . . ?
C16 C21 H21 119.8 . . ?
C20 C21 H21 119.8 . . ?
C1 O2 H2 109.5 . . ?
C16 S1 C9 102.70(11) . . ?

loop_
_geom_bond_atom_site_label_1
_geom_bond_atom_site_label_2
_geom_bond_distance
_geom_bond_site_symmetry_2
_geom_bond_publ_flag
C1 O1 1.220(4) . ?
C1 O2 1.293(3) . ?
C1 C2 1.495(4) . ?
C2 C3 1.495(4) . ?
C2 H2A 0.9700 . ?
C2 H2B 0.9700 . ?
C3 C4 1.529(3) . ?
C3 H3A 0.9700 . ?
C3 H3B 0.9700 . ?
C4 C5 1.520(3) . ?
C4 C6 1.522(4) . ?
C4 H4 0.9800 . ?
C5 C7 1.516(3) . ?
C5 H5A 0.9700 . ?
C5 H5B 0.9700 . ?
C6 C8 1.523(3) . ?
C6 H6A 0.9700 . ?
C6 H6B 0.9700 . ?
C7 C9 1.541(3) . ?
C7 H7A 0.9700 . ?
C7 H7B 0.9700 . ?
C8 C9 1.528(3) . ?
C8 H8A 0.9700 . ?
C8 H8B 0.9700 . ?
C9 C10 1.518(3) . ?
C9 S1 1.871(3) . ?
C10 C11 1.386(3) . ?
C10 C15 1.392(3) . ?
C11 C12 1.373(3) . ?
C11 H11 0.9300 . ?
C12 C13 1.354(4) . ?
C12 F2 1.366(3) . ?
C13 C14 1.368(4) . ?
C13 H13 0.9300 . ?
C14 C15 1.367(3) . ?
C14 H14 0.9300 . ?
C15 F1 1.355(3) . ?
C16 C21 1.365(4) . ?
C16 C17 1.370(4) . ?
C16 S1 1.770(3) . ?
C17 C18 1.371(4) . ?
C17 H17 0.9300 . ?
C18 C19 1.348(5) . ?
C18 H18 0.9300 . ?
C19 C20 1.349(5) . ?
C19 Cl1 1.737(3) . ?
C20 C21 1.383(5) . ?
C20 H20 0.9300 . ?
C21 H21 0.9300 . ?
O2 H2 0.8200 . ?

loop_
_cod_related_entry_id
_cod_related_entry_database
_cod_related_entry_code
1 ChemSpider 9340885
